data_7214149
loop_
_publ_author_name
'Wang, Hai-Ning'
'Shan, Guo-Gang'
'Li, Hai-Bin'
'Wang, Xin-Long'
'Cao, Hong-Tao'
'Su, Zhong-Min'

_publ_section_title
;
 A series of coordination compounds containing rigid multi-pyridine based
 ligands: syntheses, structures and properties
;
_journal_issue 13
_journal_name_full CrystEngComm
_journal_page_first 2754
_journal_paper_doi 10.1039/c3ce41841c
_journal_volume 16
_journal_year 2014
_chemical_formula_moiety 'C36 H44 Cd N12 O15'
_chemical_formula_sum 'C36 H44 Cd N12 O15'
_chemical_formula_weight 997.23
_chemical_name_systematic
;
 ?
;
_space_group_IT_number 13
_symmetry_cell_setting monoclinic
_symmetry_space_group_name_Hall '-P 2yc'
_symmetry_space_group_name_H-M 'P 1 2/c 1'
_atom_sites_solution_hydrogens geom
_atom_sites_solution_primary direct
_atom_sites_solution_secondary difmap
_audit_creation_method SHELXL-97
_cell_angle_alpha 90.00
_cell_angle_beta 103.406(4)
_cell_angle_gamma 90.00
_cell_formula_units_Z 2
_cell_length_a 12.036(3)
_cell_length_b 10.259(3)
_cell_length_c 17.392(4)
_cell_measurement_reflns_used 9955
_cell_measurement_temperature 293(2)
_cell_measurement_theta_max 24.81
_cell_measurement_theta_min 1.74
_cell_volume 2089.0(9)
_computing_cell_refinement 'SMART (Bruker, 1997)'
_computing_data_collection 'SMART (Bruker, 1997)'
_computing_data_reduction SAINT
_computing_molecular_graphics 'SHELXTL-PLUS (Sheldrick, 1990)'
_computing_publication_material SHELXL-97
_computing_structure_refinement 'SHELXL-97 (Sheldrick, 1997)'
_computing_structure_solution 'SHELXS-97(Sheldrick, 1997)'
_diffrn_ambient_temperature 293(2)
_diffrn_measured_fraction_theta_full 0.992
_diffrn_measured_fraction_theta_max 0.992
_diffrn_measurement_device_type 'Bruker APEX CCD area-detector'
_diffrn_measurement_method '\w scans'
_diffrn_radiation_monochromator graphite
_diffrn_radiation_source 'fine-focus sealed tube'
_diffrn_radiation_type MoK\a
_diffrn_radiation_wavelength 0.71069
_diffrn_reflns_av_R_equivalents 0.1225
_diffrn_reflns_av_sigmaI/netI 0.1453
_diffrn_reflns_limit_h_max 13
_diffrn_reflns_limit_h_min -14
_diffrn_reflns_limit_k_max 12
_diffrn_reflns_limit_k_min -9
_diffrn_reflns_limit_l_max 20
_diffrn_reflns_limit_l_min -19
_diffrn_reflns_number 9955
_diffrn_reflns_theta_full 24.81
_diffrn_reflns_theta_max 24.81
_diffrn_reflns_theta_min 1.74
_exptl_absorpt_coefficient_mu 0.607
_exptl_absorpt_correction_T_max 0.9144
_exptl_absorpt_correction_T_min 0.8933
_exptl_absorpt_correction_type multi-scan
_exptl_absorpt_process_details 'SADABS(Sheldrick, 1996)'
_exptl_crystal_colour Yellow
_exptl_crystal_density_diffrn 1.585
_exptl_crystal_density_method 'not measured'
_exptl_crystal_description block
_exptl_crystal_F_000 1024
_exptl_crystal_size_max 0.19
_exptl_crystal_size_mid 0.17
_exptl_crystal_size_min 0.15
_refine_diff_density_max 1.917
_refine_diff_density_min -1.572
_refine_diff_density_rms 0.166
_refine_ls_extinction_method none
_refine_ls_goodness_of_fit_ref 0.994
_refine_ls_hydrogen_treatment constr
_refine_ls_matrix_type full
_refine_ls_number_parameters 308
_refine_ls_number_reflns 3570
_refine_ls_number_restraints 44
_refine_ls_restrained_S_all 0.994
_refine_ls_R_factor_all 0.1510
_refine_ls_R_factor_gt 0.0965
_refine_ls_shift/su_max 0.000
_refine_ls_shift/su_mean 0.000
_refine_ls_structure_factor_coef Fsqd
_refine_ls_weighting_details 'calc w=1/[\s^2^(Fo^2^)+(0.1627P)^2^+0.0000P] where P=(Fo^2^+2Fc^2^)/3'
_refine_ls_weighting_scheme calc
_refine_ls_wR_factor_gt 0.2650
_refine_ls_wR_factor_ref 0.2930
_reflns_number_gt 1809
_reflns_number_total 3570
_reflns_threshold_expression >2\s(I)
_cod_data_source_file c3ce41841c.txt
_cod_data_source_block 4
_cod_depositor_comments
;
The following automatic conversions were performed:

'_symmetry_cell_setting' value 'Monoclinic' changed to 'monoclinic'
according to
/usr/data/users/saulius/crontab/automatic-downloads/current/RSC/lib/dictionaries/cif_core.dic
dictionary named 'cif_core.dic' version 2.4.2 from 2011-04-26.

Automatic conversion script
Id: cif_fix_values 2281 2013-09-26 08:29:07Z andrius 
;
_cod_original_sg_symbol_H-M 'P2/c  '
_cod_database_code 7214149

loop_
_symmetry_equiv_pos_as_xyz
'x, y, z'
'-x, y, -z+1/2'
'-x, -y, -z'
'x, -y, z-1/2'

loop_
_atom_site_label
_atom_site_type_symbol
_atom_site_fract_x
_atom_site_fract_y
_atom_site_fract_z
_atom_site_U_iso_or_equiv
_atom_site_adp_type
_atom_site_occupancy
_atom_site_symmetry_multiplicity
_atom_site_calc_flag
_atom_site_refinement_flags
_atom_site_disorder_assembly
_atom_site_disorder_group
Cd1 Cd 0.5000 0.49050(10) 0.7500 0.0486(5) Uani 1 2 d S . .
N3 N 0.9474(7) 0.8797(8) 0.6393(5) 0.044(2) Uani 1 1 d . . .
N4 N 0.9391(7) 1.0913(8) 0.6263(5) 0.050(2) Uani 1 1 d . . .
H4 H 0.9568 1.1692 0.6152 0.060 Uiso 1 1 calc R . .
N1 N 0.6232(7) 0.6479(8) 0.7237(5) 0.045(2) Uani 1 1 d . . .
C9 C 1.1032(9) 0.9835(11) 0.5916(6) 0.048(3) Uani 1 1 d . . .
N2 N 0.3838(8) 0.3329(8) 0.7871(5) 0.056(3) Uani 1 1 d . . .
C7 C 0.8451(8) 1.0566(10) 0.6541(6) 0.044(3) Uani 1 1 d . . .
C2 C 0.8105(8) 0.7214(10) 0.7232(6) 0.048(3) Uani 1 1 d . . .
H2 H 0.8885 0.7045 0.7380 0.057 Uiso 1 1 calc R . .
C6 C 0.8526(9) 0.9222(10) 0.6614(6) 0.046(3) Uani 1 1 d . . .
C4 C 0.6552(9) 0.8477(10) 0.6610(6) 0.046(3) Uani 1 1 d . . .
H4A H 0.6239 0.9211 0.6327 0.055 Uiso 1 1 calc R . .
C3 C 0.7732(9) 0.8307(9) 0.6831(6) 0.039(2) Uani 1 1 d . . .
C8 C 0.9978(9) 0.9833(9) 0.6194(6) 0.044(2) Uani 1 1 d . . .
C1 C 0.7350(9) 0.6341(10) 0.7429(6) 0.049(3) Uani 1 1 d . . .
H1 H 0.7648 0.5605 0.7716 0.058 Uiso 1 1 calc R . .
C5 C 0.5869(8) 0.7554(10) 0.6814(6) 0.049(3) Uani 1 1 d . . .
H5 H 0.5084 0.7676 0.6647 0.059 Uiso 1 1 calc R . .
C18 C 0.3553(9) 0.2236(10) 0.7458(6) 0.049(3) Uani 1 1 d . . .
H18 H 0.3864 0.2085 0.7023 0.059 Uiso 1 1 calc R . .
C16 C 0.2365(9) 0.1506(10) 0.8276(7) 0.049(3) Uani 1 1 d . . .
C17 C 0.2838(10) 0.1341(10) 0.7640(6) 0.052(3) Uani 1 1 d . . .
H17 H 0.2663 0.0598 0.7328 0.062 Uiso 1 1 calc R . .
O1 O 0.5918(11) 0.5215(11) 0.8838(7) 0.113(3) Uani 1 1 d D D .
C13 C 1.1489(11) 1.0950(12) 0.5673(6) 0.060(3) Uani 1 1 d . . .
H13 H 1.1113 1.1743 0.5667 0.073 Uiso 1 1 calc R . .
C14 C 0.3341(10) 0.3524(11) 0.8485(7) 0.060(3) Uani 1 1 d . . .
H14 H 0.3503 0.4291 0.8774 0.072 Uiso 1 1 calc R . .
C10 C 1.1607(9) 0.8694(13) 0.5899(7) 0.059(3) Uani 1 1 d . . .
H10 H 1.1315 0.7911 0.6037 0.071 Uiso 1 1 calc R . .
N5 N 1.3066(9) 0.9793(13) 0.5443(7) 0.081(4) Uani 1 1 d . . .
C15 C 0.2633(10) 0.2674(11) 0.8693(7) 0.063(3) Uani 1 1 d . . .
H15 H 0.2314 0.2856 0.9120 0.076 Uiso 1 1 calc R . .
C11 C 1.2622(11) 0.8725(16) 0.5674(7) 0.073(4) Uani 1 1 d . . .
H11 H 1.3024 0.7949 0.5684 0.088 Uiso 1 1 calc R . .
C12 C 1.2499(13) 1.0885(15) 0.5439(8) 0.076(4) Uani 1 1 d . . .
H12 H 1.2794 1.1644 0.5272 0.091 Uiso 1 1 calc R . .
N6 N 0.6615(14) 0.4723(14) 0.9237(10) 0.113(3) Uani 1 1 d D . .
O1W O 0.9423(14) 0.6200(12) 0.5682(9) 0.155(6) Uani 1 1 d . . .
O3W O 0.5057(15) 1.1130(19) 0.5326(12) 0.205(7) Uani 1 1 d . . .
O5W O 0.5495(18) 0.364(2) 1.0003(10) 0.220(8) Uani 1 1 d . . .
O2WA O 1.0000 1.470(5) 0.7500 0.104(14) Uani 0.30 2 d SPU A 1
O3A O 0.825(4) 0.535(3) 0.943(2) 0.166(13) Uani 0.43 1 d PU B 1
O4WA O 0.9902(18) 1.351(2) 0.5875(13) 0.100(6) Uani 0.50 1 d PU C 1
O2WB O 1.0000 1.322(3) 0.7500 0.141(9) Uani 0.70 2 d SPU . 2
O3B O 0.717(2) 0.391(3) 0.8881(16) 0.161(9) Uani 0.57 1 d PU D 2
O4WB O 1.0061(19) 1.368(2) 0.6655(13) 0.115(7) Uani 0.50 1 d PU E 2
O2 O 0.703(3) 0.474(2) 0.9965(13) 0.266(11) Uani 1 1 d DU D .

loop_
_atom_site_aniso_label
_atom_site_aniso_U_11
_atom_site_aniso_U_22
_atom_site_aniso_U_33
_atom_site_aniso_U_23
_atom_site_aniso_U_13
_atom_site_aniso_U_12
Cd1 0.0529(8) 0.0361(7) 0.0634(8) 0.000 0.0270(6) 0.000
N3 0.038(5) 0.045(5) 0.052(5) -0.002(4) 0.017(4) -0.008(4)
N4 0.050(6) 0.041(5) 0.062(6) 0.007(4) 0.020(5) -0.006(4)
N1 0.030(5) 0.040(5) 0.068(6) 0.004(4) 0.019(4) 0.001(4)
C9 0.040(6) 0.068(8) 0.037(5) 0.003(6) 0.011(5) -0.012(6)
N2 0.084(7) 0.042(5) 0.049(6) -0.006(4) 0.031(5) -0.017(5)
C7 0.035(6) 0.046(6) 0.047(6) 0.000(5) 0.004(5) 0.005(5)
C2 0.025(5) 0.056(7) 0.061(7) 0.005(6) 0.009(5) 0.002(5)
C6 0.053(7) 0.038(6) 0.051(7) 0.005(5) 0.021(6) 0.003(5)
C4 0.037(6) 0.043(6) 0.056(7) -0.005(5) 0.011(5) -0.008(5)
C3 0.045(6) 0.036(5) 0.038(6) -0.004(5) 0.013(5) -0.002(5)
C8 0.041(6) 0.045(6) 0.046(6) -0.005(5) 0.011(5) -0.005(5)
C1 0.048(7) 0.037(6) 0.063(7) 0.007(5) 0.019(6) 0.003(5)
C5 0.026(5) 0.053(7) 0.068(8) -0.001(6) 0.009(5) -0.001(5)
C18 0.052(7) 0.050(6) 0.049(7) -0.009(5) 0.020(6) -0.010(5)
C16 0.038(6) 0.048(6) 0.061(7) 0.004(5) 0.013(6) -0.004(5)
C17 0.065(8) 0.045(6) 0.046(7) -0.008(5) 0.013(6) -0.012(5)
O1 0.112(9) 0.113(8) 0.099(8) 0.026(5) -0.007(6) 0.009(6)
C13 0.069(9) 0.067(8) 0.048(7) 0.004(6) 0.018(6) -0.025(6)
C14 0.072(8) 0.052(7) 0.062(8) -0.019(6) 0.029(7) -0.016(6)
C10 0.040(7) 0.071(8) 0.065(8) 0.001(6) 0.008(6) -0.009(6)
N5 0.050(6) 0.126(12) 0.067(7) -0.002(8) 0.012(6) -0.031(7)
C15 0.070(8) 0.058(7) 0.073(8) -0.024(6) 0.039(7) -0.016(6)
C11 0.050(8) 0.114(11) 0.060(8) 0.012(8) 0.022(7) 0.005(8)
C12 0.085(11) 0.087(11) 0.056(8) 0.002(8) 0.019(8) -0.034(9)
N6 0.112(9) 0.113(8) 0.099(8) 0.026(5) -0.007(6) 0.009(6)
O1W 0.219(16) 0.091(8) 0.189(14) -0.033(9) 0.115(12) -0.023(9)
O3W 0.206(17) 0.175(17) 0.271(19) 0.002(15) 0.131(15) -0.002(12)
O5W 0.234(18) 0.22(2) 0.210(18) 0.049(14) 0.058(14) -0.046(17)
O2WA 0.104(14) 0.104(14) 0.104(14) 0.000 0.024(3) 0.000
O3A 0.166(13) 0.167(13) 0.166(13) 0.0003(10) 0.039(3) -0.0001(10)
O4WA 0.100(6) 0.100(6) 0.101(6) 0.0002(10) 0.0234(18) -0.0001(10)
O2WB 0.141(9) 0.141(9) 0.141(9) 0.000 0.032(2) 0.000
O3B 0.161(9) 0.161(9) 0.161(9) -0.0004(10) 0.038(2) 0.0005(10)
O4WB 0.115(7) 0.115(7) 0.116(7) 0.0005(10) 0.027(2) -0.0004(10)
O2 0.266(11) 0.266(11) 0.266(11) -0.0001(10) 0.062(3) 0.0002(10)

loop_
_atom_type_symbol
_atom_type_description
_atom_type_scat_dispersion_real
_atom_type_scat_dispersion_imag
_atom_type_scat_source
C C 0.0033 0.0016 'International Tables Vol C Tables 4.2.6.8 and 6.1.1.4'
H H 0.0000 0.0000 'International Tables Vol C Tables 4.2.6.8 and 6.1.1.4'
N N 0.0061 0.0033 'International Tables Vol C Tables 4.2.6.8 and 6.1.1.4'
O O 0.0106 0.0060 'International Tables Vol C Tables 4.2.6.8 and 6.1.1.4'
Cd Cd -0.8075 1.2024 'International Tables Vol C Tables 4.2.6.8 and 6.1.1.4'

loop_
_geom_angle_atom_site_label_1
_geom_angle_atom_site_label_2
_geom_angle_atom_site_label_3
_geom_angle
_geom_angle_site_symmetry_1
_geom_angle_site_symmetry_3
N1 Cd1 N1 91.2(4) 2_656 .
N1 Cd1 N2 88.6(3) 2_656 .
N1 Cd1 N2 175.4(3) . .
N1 Cd1 N2 175.4(3) 2_656 2_656
N1 Cd1 N2 88.6(3) . 2_656
N2 Cd1 N2 91.9(5) . 2_656
N1 Cd1 O1 83.4(4) 2_656 .
N1 Cd1 O1 85.7(4) . .
N2 Cd1 O1 89.7(4) . .
N2 Cd1 O1 101.1(4) 2_656 .
N1 Cd1 O1 85.7(4) 2_656 2_656
N1 Cd1 O1 83.4(4) . 2_656
N2 Cd1 O1 101.1(4) . 2_656
N2 Cd1 O1 89.7(4) 2_656 2_656
O1 Cd1 O1 164.5(5) . 2_656
C8 N3 C6 106.6(8) . .
C8 N4 C7 108.2(8) . .
C1 N1 C5 114.3(8) . .
C1 N1 Cd1 122.6(7) . .
C5 N1 Cd1 122.8(6) . .
C10 C9 C13 117.8(11) . .
C10 C9 C8 119.4(10) . .
C13 C9 C8 122.9(11) . .
C18 N2 C14 116.3(9) . .
C18 N2 Cd1 122.1(7) . .
C14 N2 Cd1 121.3(7) . .
N4 C7 C6 104.4(9) . .
N4 C7 C16 123.6(10) . 2_666
C6 C7 C16 131.9(10) . 2_666
C3 C2 C1 120.8(10) . .
N3 C6 C7 109.5(9) . .
N3 C6 C3 120.9(9) . .
C7 C6 C3 129.5(10) . .
C5 C4 C3 118.8(10) . .
C2 C3 C4 116.4(9) . .
C2 C3 C6 121.0(9) . .
C4 C3 C6 122.5(9) . .
N3 C8 N4 111.3(9) . .
N3 C8 C9 125.5(10) . .
N4 C8 C9 123.2(10) . .
N1 C1 C2 124.2(10) . .
N1 C5 C4 125.3(10) . .
N2 C18 C17 123.1(10) . .
C17 C16 C15 115.9(10) . .
C17 C16 C7 121.4(10) . 2_646
C15 C16 C7 122.5(10) . 2_646
C18 C17 C16 121.0(10) . .
N6 O1 Cd1 133.5(14) . .
C12 C13 C9 119.7(13) . .
C15 C14 N2 123.2(10) . .
C9 C10 C11 118.5(12) . .
C12 N5 C11 117.6(12) . .
C14 C15 C16 120.4(10) . .
N5 C11 C10 123.9(14) . .
N5 C12 C13 122.4(13) . .
O1 N6 O2 135(2) . .
O1 N6 O3B 113(2) . .
O2 N6 O3B 111(2) . .
O4WB O2WB O4WB 145(3) 2_756 .

loop_
_geom_bond_atom_site_label_1
_geom_bond_atom_site_label_2
_geom_bond_distance
_geom_bond_site_symmetry_2
Cd1 N1 2.309(8) 2_656
Cd1 N1 2.309(8) .
Cd1 N2 2.325(8) .
Cd1 N2 2.325(8) 2_656
Cd1 O1 2.355(12) .
Cd1 O1 2.355(12) 2_656
N3 C8 1.310(12) .
N3 C6 1.358(12) .
N4 C8 1.334(12) .
N4 C7 1.376(12) .
N1 C1 1.317(12) .
N1 C5 1.341(13) .
C9 C10 1.364(15) .
C9 C13 1.377(14) .
C9 C8 1.459(14) .
N2 C18 1.332(12) .
N2 C14 1.355(13) .
C7 C6 1.385(15) .
C7 C16 1.464(13) 2_666
C2 C3 1.342(13) .
C2 C1 1.375(13) .
C6 C3 1.450(13) .
C4 C5 1.353(13) .
C4 C3 1.394(14) .
C18 C17 1.346(14) .
C16 C17 1.367(14) .
C16 C15 1.400(14) .
C16 C7 1.464(13) 2_646
O1 N6 1.081(13) .
C13 C12 1.370(17) .
C14 C15 1.327(14) .
C10 C11 1.366(15) .
N5 C12 1.311(18) .
N5 C11 1.322(17) .
N6 O2 1.249(17) .
N6 O3B 1.31(3) .
O2WB O4WB 1.56(2) 2_756
O2WB O4WB 1.56(2) .
